data_4086397
loop_
_publ_author_name
'Yang, Dandan'
'Tang, Yungang'
'Song, Haibin'
'Wang, Baiquan'

_publ_section_title
;
 Synthesis, Structures, and Norbornene Polymerization Behavior of
 Palladium Complexes Bearing Tridentateo-Aryloxide-N-heterocyclic Carbene
 Ligands
;
_journal_issue 10
_journal_name_full Organometallics
_journal_page_first 1392
_journal_paper_doi 10.1021/acs.organomet.5b01006
_journal_volume 35
_journal_year 2016
_chemical_formula_sum 'C21.5 H34 Cl N3 O1.5 Pd'
_chemical_formula_weight 500.37
_chemical_name_systematic
; 
 ? 
;
_space_group_IT_number 15
_symmetry_cell_setting monoclinic
_symmetry_space_group_name_Hall '-C 2yc'
_symmetry_space_group_name_H-M 'C 1 2/c 1'
_atom_sites_solution_hydrogens geom
_atom_sites_solution_primary direct
_atom_sites_solution_secondary difmap
_audit_creation_method SHELXL-97
_cell_angle_alpha 90.00
_cell_angle_beta 101.40(3)
_cell_angle_gamma 90.00
_cell_formula_units_Z 8
_cell_length_a 30.236(6)
_cell_length_b 9.775(2)
_cell_length_c 17.405(4)
_cell_measurement_reflns_used 8198
_cell_measurement_temperature 293(2)
_cell_measurement_theta_max 27.8864
_cell_measurement_theta_min 2.3875
_cell_volume 5042.7(19)
_computing_cell_refinement crystalclear
_computing_data_collection crystalclear
_computing_data_reduction crystalclear
_computing_molecular_graphics 'Bruker SHELXTL'
_computing_publication_material 'Bruker SHELXTL'
_computing_structure_refinement 'SHELXL-97 (Sheldrick, 1997)'
_computing_structure_solution 'SHELXS-97 (Sheldrick, 1990)'
_diffrn_ambient_temperature 293(2)
_diffrn_measured_fraction_theta_full 0.998
_diffrn_measured_fraction_theta_max 0.998
_diffrn_measurement_device_type 'rigaku saturn'
_diffrn_measurement_method '\w scans'
_diffrn_radiation_monochromator multilayer
_diffrn_radiation_source 'rotating anode'
_diffrn_radiation_type MoK\a
_diffrn_radiation_wavelength 0.71073
_diffrn_reflns_av_R_equivalents 0.0538
_diffrn_reflns_av_sigmaI/netI 0.0454
_diffrn_reflns_limit_h_max 39
_diffrn_reflns_limit_h_min -36
_diffrn_reflns_limit_k_max 12
_diffrn_reflns_limit_k_min -12
_diffrn_reflns_limit_l_max 22
_diffrn_reflns_limit_l_min -22
_diffrn_reflns_number 25240
_diffrn_reflns_theta_full 27.88
_diffrn_reflns_theta_max 27.88
_diffrn_reflns_theta_min 2.39
_diffrn_standards_decay_% 0
_diffrn_standards_interval_count 0
_diffrn_standards_interval_time 0
_diffrn_standards_number 0
_exptl_absorpt_coefficient_mu 0.859
_exptl_absorpt_correction_T_max 0.9190
_exptl_absorpt_correction_T_min 0.8470
_exptl_absorpt_correction_type multi-scan
_exptl_absorpt_process_details crystalclear
_exptl_crystal_colour yellow
_exptl_crystal_density_diffrn 1.318
_exptl_crystal_density_method 'not measured'
_exptl_crystal_description prism
_exptl_crystal_F_000 2072
_exptl_crystal_size_max 0.20
_exptl_crystal_size_mid 0.18
_exptl_crystal_size_min 0.10
_refine_diff_density_max 1.069
_refine_diff_density_min -0.747
_refine_diff_density_rms 0.105
_refine_ls_extinction_coef 0.0038(3)
_refine_ls_extinction_expression Fc^*^=kFc[1+0.001xFc^2^\l^3^/sin(2\q)]^-1/4^
_refine_ls_extinction_method SHELXL
_refine_ls_goodness_of_fit_ref 1.109
_refine_ls_hydrogen_treatment mixed
_refine_ls_matrix_type full
_refine_ls_number_parameters 272
_refine_ls_number_reflns 6003
_refine_ls_number_restraints 1
_refine_ls_restrained_S_all 1.110
_refine_ls_R_factor_all 0.0595
_refine_ls_R_factor_gt 0.0479
_refine_ls_shift/su_max 0.005
_refine_ls_shift/su_mean 0.000
_refine_ls_structure_factor_coef Fsqd
_refine_ls_weighting_details 'calc w=1/[\s^2^(Fo^2^)+(0.0700P)^2^+9.4612P] where P=(Fo^2^+2Fc^2^)/3'
_refine_ls_weighting_scheme calc
_refine_ls_wR_factor_gt 0.1373
_refine_ls_wR_factor_ref 0.1445
_reflns_number_gt 4934
_reflns_number_total 6003
_reflns_threshold_expression >2sigma(I)
_cod_data_source_file om5b01006_si_002.cif
_cod_data_source_block r120507A
_cod_depositor_comments
;
The following automatic conversions were performed:

'_symmetry_cell_setting' value 'Monoclinic' changed to 'monoclinic'
according to
/usr/data/users/saulius/crontab/automatic-downloads/rss-feeds/ACS/lib/dictionaries/cif_core.dic
dictionary named 'cif_core.dic' version 2.4.2 from 2011-04-26.

'_exptl_absorpt_correction_type' value 'MULTI-SCAN' changed to
'multi-scan' according to
/usr/data/users/saulius/crontab/automatic-downloads/rss-feeds/ACS/lib/dictionaries/cif_core.dic
dictionary named 'cif_core.dic' version 2.4.2 from 2011-04-26.

Automatic conversion script
Id: cif_fix_values 4268 2015-11-12 08:31:59Z antanas 

 Adding full bibliography for 4086395--4086398.cif.
;
_cod_original_cell_volume 5042.5(18)
_cod_original_sg_symbol_H-M C2/c
_cod_original_formula_sum 'C21.50 H34 Cl N3 O1.50 Pd'
_cod_database_code 4086397

loop_
_symmetry_equiv_pos_as_xyz
'x, y, z'
'-x, y, -z+1/2'
'x+1/2, y+1/2, z'
'-x+1/2, y+1/2, -z+1/2'
'-x, -y, -z'
'x, -y, z-1/2'
'-x+1/2, -y+1/2, -z'
'x+1/2, -y+1/2, z-1/2'

loop_
_atom_site_label
_atom_site_type_symbol
_atom_site_fract_x
_atom_site_fract_y
_atom_site_fract_z
_atom_site_U_iso_or_equiv
_atom_site_adp_type
_atom_site_occupancy
_atom_site_symmetry_multiplicity
_atom_site_calc_flag
_atom_site_refinement_flags
Pd1 Pd 0.482131(10) 1.06757(3) 0.614472(16) 0.03570(14) Uani 1 1 d .
Cl1 Cl 0.46218(5) 1.30084(11) 0.58791(8) 0.0651(4) Uani 1 1 d .
O1 O 0.41700(9) 1.0223(3) 0.58064(16) 0.0419(6) Uani 1 1 d .
N1 N 0.46213(11) 0.7780(3) 0.63891(19) 0.0360(7) Uani 1 1 d .
N2 N 0.53064(11) 0.8059(4) 0.6261(2) 0.0440(8) Uani 1 1 d .
N3 N 0.55123(12) 1.1162(4) 0.64334(19) 0.0451(8) Uani 1 1 d .
C1 C 0.39544(13) 0.9239(4) 0.6109(2) 0.0345(8) Uani 1 1 d .
C2 C 0.34816(14) 0.9367(4) 0.6076(2) 0.0390(8) Uani 1 1 d .
C3 C 0.32671(14) 0.8344(4) 0.6425(2) 0.0459(9) Uani 1 1 d .
H3 H 0.2959 0.8432 0.6406 0.055 Uiso 1 1 calc R
C4 C 0.34823(14) 0.7209(4) 0.6798(2) 0.0423(9) Uani 1 1 d .
C5 C 0.39299(13) 0.7052(4) 0.6789(2) 0.0389(8) Uani 1 1 d .
H5 H 0.4083 0.6284 0.7018 0.047 Uiso 1 1 calc R
C6 C 0.41591(12) 0.8039(4) 0.6436(2) 0.0343(7) Uani 1 1 d .
C7 C 0.32169(15) 1.0601(5) 0.5663(3) 0.0503(11) Uani 1 1 d .
C8 C 0.32808(18) 1.0689(6) 0.4815(3) 0.0687(16) Uani 1 1 d .
H8A H 0.3180 0.9854 0.4547 0.103 Uiso 1 1 calc R
H8B H 0.3594 1.0828 0.4808 0.103 Uiso 1 1 calc R
H8C H 0.3108 1.1442 0.4558 0.103 Uiso 1 1 calc R
C9 C 0.3377(2) 1.1919(5) 0.6096(4) 0.0791(17) Uani 1 1 d .
H9A H 0.3692 1.2050 0.6098 0.119 Uiso 1 1 calc R
H9B H 0.3332 1.1861 0.6626 0.119 Uiso 1 1 calc R
H9C H 0.3208 1.2677 0.5837 0.119 Uiso 1 1 calc R
C10 C 0.27046(18) 1.0468(6) 0.5631(4) 0.0762(17) Uani 1 1 d .
H10A H 0.2648 1.0446 0.6154 0.114 Uiso 1 1 calc R
H10B H 0.2596 0.9638 0.5363 0.114 Uiso 1 1 calc R
H10C H 0.2551 1.1236 0.5355 0.114 Uiso 1 1 calc R
C11 C 0.32075(16) 0.6163(5) 0.7184(3) 0.0562(12) Uani 1 1 d .
C12 C 0.3019(2) 0.6883(7) 0.7829(4) 0.093(2) Uani 1 1 d .
H12A H 0.3259 0.7346 0.8176 0.139 Uiso 1 1 calc R
H12B H 0.2885 0.6220 0.8120 0.139 Uiso 1 1 calc R
H12C H 0.2795 0.7537 0.7599 0.139 Uiso 1 1 calc R
C13 C 0.2808(2) 0.5652(6) 0.6539(4) 0.087(2) Uani 1 1 d .
H13A H 0.2636 0.4987 0.6760 0.130 Uiso 1 1 calc R
H13B H 0.2925 0.5243 0.6119 0.130 Uiso 1 1 calc R
H13C H 0.2618 0.6412 0.6341 0.130 Uiso 1 1 calc R
C14 C 0.3498(2) 0.4946(6) 0.7531(3) 0.0727(16) Uani 1 1 d .
H14A H 0.3732 0.5258 0.7949 0.109 Uiso 1 1 calc R
H14B H 0.3630 0.4527 0.7131 0.109 Uiso 1 1 calc R
H14C H 0.3313 0.4290 0.7731 0.109 Uiso 1 1 calc R
C15 C 0.48146(14) 0.6493(4) 0.6383(3) 0.0465(10) Uani 1 1 d .
H15 H 0.4673 0.5660 0.6430 0.056 Uiso 1 1 calc R
C16 C 0.52385(15) 0.6667(4) 0.6297(3) 0.0518(11) Uani 1 1 d .
H16 H 0.5448 0.5983 0.6267 0.062 Uiso 1 1 calc R
C17 C 0.49279(13) 0.8724(4) 0.6309(2) 0.0366(8) Uani 1 1 d .
C18 C 0.57225(14) 0.8729(5) 0.6161(3) 0.0533(11) Uani 1 1 d .
H18A H 0.5697 0.9008 0.5619 0.064 Uiso 1 1 calc R
H18B H 0.5972 0.8093 0.6289 0.064 Uiso 1 1 calc R
C19 C 0.58128(14) 0.9966(6) 0.6687(3) 0.0547(12) Uani 1 1 d .
H19A H 0.5781 0.9703 0.7211 0.066 Uiso 1 1 calc R
H19B H 0.6123 1.0249 0.6717 0.066 Uiso 1 1 calc R
C20 C 0.56506(17) 1.1797(5) 0.5740(3) 0.0589(12) Uani 1 1 d .
H20A H 0.5957 1.2106 0.5883 0.088 Uiso 1 1 calc R
H20B H 0.5457 1.2560 0.5563 0.088 Uiso 1 1 calc R
H20C H 0.5626 1.1133 0.5327 0.088 Uiso 1 1 calc R
C21 C 0.55800(19) 1.2173(6) 0.7081(3) 0.0701(15) Uani 1 1 d .
H21A H 0.5891 1.2443 0.7202 0.105 Uiso 1 1 calc R
H21B H 0.5498 1.1769 0.7535 0.105 Uiso 1 1 calc R
H21C H 0.5395 1.2961 0.6923 0.105 Uiso 1 1 calc R
C22 C 0.3629(3) 0.5222(9) 0.4799(5) 0.0430(18) Uani 0.50 1 d PD
H22A H 0.3769 0.5785 0.5231 0.064 Uiso 0.50 1 calc PR
H22B H 0.3431 0.4577 0.4974 0.064 Uiso 0.50 1 calc PR
H22C H 0.3459 0.5787 0.4395 0.064 Uiso 0.50 1 calc PR
O2 O 0.3953(2) 0.4536(8) 0.4511(3) 0.069(2) Uani 0.50 1 d PD
H2 H 0.4073 0.4232 0.4961 0.103 Uiso 0.50 1 d PR

loop_
_atom_site_aniso_label
_atom_site_aniso_U_11
_atom_site_aniso_U_22
_atom_site_aniso_U_33
_atom_site_aniso_U_23
_atom_site_aniso_U_13
_atom_site_aniso_U_12
Pd1 0.0411(2) 0.03207(19) 0.03277(19) 0.00091(11) 0.00446(13) -0.00533(11)
Cl1 0.0818(9) 0.0315(5) 0.0780(8) 0.0070(5) 0.0057(7) -0.0043(5)
O1 0.0386(15) 0.0344(13) 0.0505(16) 0.0088(12) 0.0038(12) -0.0007(12)
N1 0.0380(17) 0.0283(15) 0.0403(16) -0.0002(12) 0.0045(13) -0.0007(13)
N2 0.0398(18) 0.0430(18) 0.0494(19) 0.0090(15) 0.0095(15) 0.0048(15)
N3 0.049(2) 0.054(2) 0.0311(16) -0.0010(15) 0.0034(14) -0.0175(17)
C1 0.037(2) 0.0343(18) 0.0322(17) -0.0018(14) 0.0072(15) -0.0035(15)
C2 0.041(2) 0.040(2) 0.0355(19) 0.0011(15) 0.0081(16) 0.0045(16)
C3 0.038(2) 0.053(2) 0.048(2) -0.0028(19) 0.0119(17) -0.0022(18)
C4 0.045(2) 0.045(2) 0.0383(19) 0.0016(17) 0.0096(17) -0.0085(17)
C5 0.044(2) 0.0354(19) 0.0355(18) 0.0004(15) 0.0038(16) -0.0050(16)
C6 0.0374(19) 0.0340(18) 0.0313(17) -0.0020(14) 0.0065(14) -0.0034(15)
C7 0.038(2) 0.056(3) 0.057(3) 0.005(2) 0.0093(19) 0.0080(18)
C8 0.049(3) 0.099(4) 0.057(3) 0.027(3) 0.007(2) 0.010(3)
C9 0.086(4) 0.049(3) 0.098(4) -0.003(3) 0.009(3) 0.020(3)
C10 0.048(3) 0.097(4) 0.087(4) 0.027(3) 0.023(3) 0.022(3)
C11 0.056(3) 0.060(3) 0.055(3) 0.001(2) 0.016(2) -0.024(2)
C12 0.098(5) 0.117(6) 0.078(4) 0.009(4) 0.053(4) -0.023(4)
C13 0.065(4) 0.091(5) 0.097(5) 0.015(3) -0.003(3) -0.037(3)
C14 0.082(4) 0.067(3) 0.067(3) 0.022(3) 0.009(3) -0.026(3)
C15 0.048(2) 0.034(2) 0.057(2) 0.0009(18) 0.0116(19) 0.0047(17)
C16 0.050(3) 0.042(2) 0.064(3) 0.006(2) 0.014(2) 0.0151(19)
C17 0.0353(19) 0.041(2) 0.0334(17) 0.0043(16) 0.0057(15) 0.0010(16)
C18 0.037(2) 0.062(3) 0.061(3) 0.014(2) 0.011(2) 0.004(2)
C19 0.035(2) 0.075(3) 0.049(2) 0.014(2) -0.0021(19) -0.015(2)
C20 0.066(3) 0.065(3) 0.048(2) 0.011(2) 0.017(2) -0.016(2)
C21 0.074(3) 0.084(4) 0.049(3) -0.022(3) 0.004(2) -0.033(3)
C22 0.043(4) 0.052(5) 0.037(4) -0.003(4) 0.015(3) -0.001(4)
O2 0.057(4) 0.125(6) 0.024(3) 0.013(3) 0.006(3) 0.054(4)

loop_
_atom_type_symbol
_atom_type_description
_atom_type_scat_dispersion_real
_atom_type_scat_dispersion_imag
_atom_type_scat_source
C C 0.0033 0.0016 'International Tables Vol C Tables 4.2.6.8 and 6.1.1.4'
H H 0.0000 0.0000 'International Tables Vol C Tables 4.2.6.8 and 6.1.1.4'
N N 0.0061 0.0033 'International Tables Vol C Tables 4.2.6.8 and 6.1.1.4'
O O 0.0106 0.0060 'International Tables Vol C Tables 4.2.6.8 and 6.1.1.4'
Cl Cl 0.1484 0.1585 'International Tables Vol C Tables 4.2.6.8 and 6.1.1.4'
Pd Pd -0.9988 1.0072 'International Tables Vol C Tables 4.2.6.8 and 6.1.1.4'

loop_
_geom_angle_atom_site_label_1
_geom_angle_atom_site_label_2
_geom_angle_atom_site_label_3
_geom_angle
C17 Pd1 O1 87.18(14)
C17 Pd1 N3 93.35(16)
O1 Pd1 N3 176.68(12)
C17 Pd1 Cl1 174.61(12)
O1 Pd1 Cl1 87.57(9)
N3 Pd1 Cl1 91.82(11)
C1 O1 Pd1 125.3(2)
C17 N1 C15 108.9(3)
C17 N1 C6 125.9(3)
C15 N1 C6 125.1(3)
C17 N2 C16 109.9(3)
C17 N2 C18 124.0(4)
C16 N2 C18 126.1(4)
C21 N3 C20 108.6(4)
C21 N3 C19 108.2(4)
C20 N3 C19 108.3(4)
C21 N3 Pd1 108.3(3)
C20 N3 Pd1 109.0(3)
C19 N3 Pd1 114.3(3)
O1 C1 C6 123.9(4)
O1 C1 C2 119.2(3)
C6 C1 C2 116.8(3)
C3 C2 C1 118.0(4)
C3 C2 C7 121.3(4)
C1 C2 C7 120.7(4)
C4 C3 C2 124.3(4)
C4 C3 H3 117.8
C2 C3 H3 117.8
C5 C4 C3 117.5(4)
C5 C4 C11 123.2(4)
C3 C4 C11 119.3(4)
C4 C5 C6 120.4(4)
C4 C5 H5 119.8
C6 C5 H5 119.8
C1 C6 C5 122.7(4)
C1 C6 N1 118.9(3)
C5 C6 N1 118.3(3)
C9 C7 C8 110.0(5)
C9 C7 C2 110.2(4)
C8 C7 C2 109.9(4)
C9 C7 C10 108.0(4)
C8 C7 C10 106.7(4)
C2 C7 C10 112.0(4)
C7 C8 H8A 109.5
C7 C8 H8B 109.5
H8A C8 H8B 109.5
C7 C8 H8C 109.5
H8A C8 H8C 109.5
H8B C8 H8C 109.5
C7 C9 H9A 109.5
C7 C9 H9B 109.5
H9A C9 H9B 109.5
C7 C9 H9C 109.5
H9A C9 H9C 109.5
H9B C9 H9C 109.5
C7 C10 H10A 109.5
C7 C10 H10B 109.5
H10A C10 H10B 109.5
C7 C10 H10C 109.5
H10A C10 H10C 109.5
H10B C10 H10C 109.5
C12 C11 C14 109.6(5)
C12 C11 C4 108.9(4)
C14 C11 C4 111.7(4)
C12 C11 C13 109.2(5)
C14 C11 C13 109.7(5)
C4 C11 C13 107.7(4)
C11 C12 H12A 109.5
C11 C12 H12B 109.5
H12A C12 H12B 109.5
C11 C12 H12C 109.5
H12A C12 H12C 109.5
H12B C12 H12C 109.5
C11 C13 H13A 109.5
C11 C13 H13B 109.5
H13A C13 H13B 109.5
C11 C13 H13C 109.5
H13A C13 H13C 109.5
H13B C13 H13C 109.5
C11 C14 H14A 109.5
C11 C14 H14B 109.5
H14A C14 H14B 109.5
C11 C14 H14C 109.5
H14A C14 H14C 109.5
H14B C14 H14C 109.5
C16 C15 N1 107.5(4)
C16 C15 H15 126.2
N1 C15 H15 126.2
C15 C16 N2 106.7(4)
C15 C16 H16 126.7
N2 C16 H16 126.7
N2 C17 N1 107.0(3)
N2 C17 Pd1 126.0(3)
N1 C17 Pd1 126.5(3)
N2 C18 C19 110.2(4)
N2 C18 H18A 109.6
C19 C18 H18A 109.6
N2 C18 H18B 109.6
C19 C18 H18B 109.6
H18A C18 H18B 108.1
N3 C19 C18 114.9(3)
N3 C19 H19A 108.5
C18 C19 H19A 108.5
N3 C19 H19B 108.5
C18 C19 H19B 108.5
H19A C19 H19B 107.5
N3 C20 H20A 109.5
N3 C20 H20B 109.5
H20A C20 H20B 109.5
N3 C20 H20C 109.5
H20A C20 H20C 109.5
H20B C20 H20C 109.5
N3 C21 H21A 109.5
N3 C21 H21B 109.5
H21A C21 H21B 109.5
N3 C21 H21C 109.5
H21A C21 H21C 109.5
H21B C21 H21C 109.5
O2 C22 H22A 109.5
O2 C22 H22B 109.5
H22A C22 H22B 109.5
O2 C22 H22C 109.5
H22A C22 H22C 109.5
H22B C22 H22C 109.5
C22 O2 H2 92.3

loop_
_geom_bond_atom_site_label_1
_geom_bond_atom_site_label_2
_geom_bond_distance
Pd1 C17 1.947(4)
Pd1 O1 1.991(3)
Pd1 N3 2.104(3)
Pd1 Cl1 2.3804(12)
O1 C1 1.328(4)
N1 C17 1.335(5)
N1 C15 1.388(5)
N1 C6 1.438(5)
N2 C17 1.333(5)
N2 C16 1.379(5)
N2 C18 1.459(6)
N3 C21 1.482(6)
N3 C20 1.489(5)
N3 C19 1.493(6)
C1 C6 1.394(5)
C1 C2 1.425(6)
C2 C3 1.395(6)
C2 C7 1.544(6)
C3 C4 1.381(6)
C3 H3 0.9300
C4 C5 1.366(6)
C4 C11 1.551(6)
C5 C6 1.399(5)
C5 H5 0.9300
C7 C9 1.523(7)
C7 C8 1.528(7)
C7 C10 1.544(7)
C8 H8A 0.9600
C8 H8B 0.9600
C8 H8C 0.9600
C9 H9A 0.9600
C9 H9B 0.9600
C9 H9C 0.9600
C10 H10A 0.9600
C10 H10B 0.9600
C10 H10C 0.9600
C11 C12 1.528(8)
C11 C14 1.530(8)
C11 C13 1.559(7)
C12 H12A 0.9600
C12 H12B 0.9600
C12 H12C 0.9600
C13 H13A 0.9600
C13 H13B 0.9600
C13 H13C 0.9600
C14 H14A 0.9600
C14 H14B 0.9600
C14 H14C 0.9600
C15 C16 1.330(6)
C15 H15 0.9300
C16 H16 0.9300
C18 C19 1.508(7)
C18 H18A 0.9700
C18 H18B 0.9700
C19 H19A 0.9700
C19 H19B 0.9700
C20 H20A 0.9600
C20 H20B 0.9600
C20 H20C 0.9600
C21 H21A 0.9600
C21 H21B 0.9600
C21 H21C 0.9600
C22 O2 1.362(7)
C22 H22A 0.9600
C22 H22B 0.9600
C22 H22C 0.9600
O2 H2 0.8497

loop_
_geom_torsion_atom_site_label_1
_geom_torsion_atom_site_label_2
_geom_torsion_atom_site_label_3
_geom_torsion_atom_site_label_4
_geom_torsion
C17 Pd1 O1 C1 36.0(3)
N3 Pd1 O1 C1 135(2)
Cl1 Pd1 O1 C1 -145.2(3)
C17 Pd1 N3 C21 -124.0(3)
O1 Pd1 N3 C21 137(2)
Cl1 Pd1 N3 C21 57.5(3)
C17 Pd1 N3 C20 118.0(3)
O1 Pd1 N3 C20 19(2)
Cl1 Pd1 N3 C20 -60.5(3)
C17 Pd1 N3 C19 -3.3(3)
O1 Pd1 N3 C19 -103(2)
Cl1 Pd1 N3 C19 178.2(3)
Pd1 O1 C1 C6 -29.5(5)
Pd1 O1 C1 C2 153.3(3)
O1 C1 C2 C3 -177.6(4)
C6 C1 C2 C3 5.0(5)
O1 C1 C2 C7 2.6(6)
C6 C1 C2 C7 -174.8(4)
C1 C2 C3 C4 -0.4(6)
C7 C2 C3 C4 179.4(4)
C2 C3 C4 C5 -3.3(6)
C2 C3 C4 C11 178.3(4)
C3 C4 C5 C6 2.2(6)
C11 C4 C5 C6 -179.5(4)
O1 C1 C6 C5 176.5(3)
C2 C1 C6 C5 -6.2(5)
O1 C1 C6 N1 -5.4(5)
C2 C1 C6 N1 171.9(3)
C4 C5 C6 C1 2.7(6)
C4 C5 C6 N1 -175.5(3)
C17 N1 C6 C1 24.2(5)
C15 N1 C6 C1 -152.5(4)
C17 N1 C6 C5 -157.6(4)
C15 N1 C6 C5 25.7(5)
C3 C2 C7 C9 115.2(5)
C1 C2 C7 C9 -65.0(6)
C3 C2 C7 C8 -123.4(5)
C1 C2 C7 C8 56.4(5)
C3 C2 C7 C10 -5.0(6)
C1 C2 C7 C10 174.8(4)
C5 C4 C11 C12 120.1(5)
C3 C4 C11 C12 -61.6(6)
C5 C4 C11 C14 -1.1(6)
C3 C4 C11 C14 177.3(4)
C5 C4 C11 C13 -121.5(5)
C3 C4 C11 C13 56.8(6)
C17 N1 C15 C16 -0.1(5)
C6 N1 C15 C16 177.1(4)
N1 C15 C16 N2 0.7(5)
C17 N2 C16 C15 -1.1(5)
C18 N2 C16 C15 -179.4(4)
C16 N2 C17 N1 1.1(5)
C18 N2 C17 N1 179.4(4)
C16 N2 C17 Pd1 -171.2(3)
C18 N2 C17 Pd1 7.2(6)
C15 N1 C17 N2 -0.6(4)
C6 N1 C17 N2 -177.7(3)
C15 N1 C17 Pd1 171.6(3)
C6 N1 C17 Pd1 -5.5(5)
O1 Pd1 C17 N2 152.0(4)
N3 Pd1 C17 N2 -24.7(4)
Cl1 Pd1 C17 N2 138.9(11)
O1 Pd1 C17 N1 -18.8(3)
N3 Pd1 C17 N1 164.5(3)
Cl1 Pd1 C17 N1 -31.9(15)
C17 N2 C18 C19 43.2(5)
C16 N2 C18 C19 -138.7(4)
C21 N3 C19 C18 168.9(4)
C20 N3 C19 C18 -73.5(5)
Pd1 N3 C19 C18 48.2(4)
N2 C18 C19 N3 -73.1(5)
